data_7207830
loop_
_publ_author_name
'Isakov, Dmitry'
'de Matos Gomes, Etelvina'
'Belsley, Michael Scott'
'Rodrigues, Vitor Hugo'
'Ramalho Costa, Maria Margarida'

_publ_section_title
;
 Synthesis, structure and non-linear optical properties of l-argininium
 perrhenate crystal
;
_journal_issue 10
_journal_name_full CrystEngComm
_journal_page_first 3767
_journal_paper_doi 10.1039/c2ce06652a
_journal_volume 14
_journal_year 2012
_chemical_absolute_configuration rmad
_chemical_formula_moiety 'C6 H15 N4 O2 1+, Re O4 1-'
_chemical_formula_sum 'C6 H15 N4 O6 Re'
_chemical_formula_weight 425.42
_chemical_name_common 'l-argininium perrhenate'
_chemical_name_systematic
;
l-argininium perrhenate
;
_space_group_IT_number 19
_symmetry_cell_setting orthorhombic
_symmetry_space_group_name_Hall 'P 2ac 2ab'
_symmetry_space_group_name_H-M 'P 21 21 21'
_atom_sites_solution_hydrogens geom
_atom_sites_solution_primary direct
_atom_sites_solution_secondary difmap
_audit_creation_method SHELXL-97
_cell_angle_alpha 90.00
_cell_angle_beta 90.00
_cell_angle_gamma 90.00
_cell_formula_units_Z 4
_cell_length_a 5.0901(3)
_cell_length_b 13.9239(6)
_cell_length_c 16.8234(8)
_cell_measurement_reflns_used 7498
_cell_measurement_temperature 293(2)
_cell_measurement_theta_max 32.1874
_cell_measurement_theta_min 2.8291
_cell_volume 1192.34(10)
_computing_cell_refinement 'SAINT (Bruker, 2003)'
_computing_data_collection 'APEX-II software (Bruker, 2004)'
_computing_data_reduction SAINT
_computing_molecular_graphics 'ORTEPII (Johnson, 1976)'
_computing_publication_material 'SHELXL-97 (Sheldrick, 2008)'
_computing_structure_refinement 'SHELXL-97 (Sheldrick, 2008)'
_computing_structure_solution 'SHELXS-97 (Sheldrick, 2008)'
_diffrn_ambient_temperature 293(2)
_diffrn_measured_fraction_theta_full 0.988
_diffrn_measured_fraction_theta_max 0.988
_diffrn_measurement_device_type 'Bruker APEX-II diffractometer'
_diffrn_measurement_method '\f and \w scans'
_diffrn_radiation_monochromator graphite
_diffrn_radiation_source 'fine-focus sealed tube'
_diffrn_radiation_type MoK\a
_diffrn_radiation_wavelength 0.71073
_diffrn_reflns_av_R_equivalents 0.0344
_diffrn_reflns_av_sigmaI/netI 0.0303
_diffrn_reflns_limit_h_max 8
_diffrn_reflns_limit_h_min -8
_diffrn_reflns_limit_k_max 22
_diffrn_reflns_limit_k_min -20
_diffrn_reflns_limit_l_max 28
_diffrn_reflns_limit_l_min -28
_diffrn_reflns_number 36430
_diffrn_reflns_theta_full 36.63
_diffrn_reflns_theta_max 36.63
_diffrn_reflns_theta_min 2.42
_diffrn_standards_decay_% 0
_diffrn_standards_interval_count 0
_diffrn_standards_interval_time 0
_diffrn_standards_number 0
_exptl_absorpt_coefficient_mu 10.216
_exptl_absorpt_correction_T_max 1.000000
_exptl_absorpt_correction_T_min 0.605369
_exptl_absorpt_correction_type multi-scan
_exptl_absorpt_process_details 'SADABS (Sheldrick, 2003)'
_exptl_crystal_colour 'translucent colourless'
_exptl_crystal_density_diffrn 2.370
_exptl_crystal_density_method 'not measured'
_exptl_crystal_description block
_exptl_crystal_F_000 808
_exptl_crystal_size_max 0.36
_exptl_crystal_size_mid 0.27
_exptl_crystal_size_min 0.2
_refine_diff_density_max 6.534
_refine_diff_density_min -3.687
_refine_diff_density_rms 0.243
_refine_ls_abs_structure_details 'Flack H D (1983), Acta Cryst. A39, 876-881'
_refine_ls_abs_structure_Flack 0.005(19)
_refine_ls_extinction_method none
_refine_ls_goodness_of_fit_ref 1.053
_refine_ls_hydrogen_treatment constr
_refine_ls_matrix_type full
_refine_ls_number_parameters 155
_refine_ls_number_reflns 5840
_refine_ls_number_restraints 0
_refine_ls_restrained_S_all 1.053
_refine_ls_R_factor_all 0.0612
_refine_ls_R_factor_gt 0.0505
_refine_ls_shift/su_max 0.008
_refine_ls_shift/su_mean 0.000
_refine_ls_structure_factor_coef Fsqd
_refine_ls_weighting_details 'calc w=1/[\s^2^(Fo^2^)+(0.0709P)^2^+4.5869P] where P=(Fo^2^+2Fc^2^)/3'
_refine_ls_weighting_scheme calc
_refine_ls_wR_factor_gt 0.1291
_refine_ls_wR_factor_ref 0.1370
_reflns_number_gt 4917
_reflns_number_total 5840
_reflns_threshold_expression I>2\s(I)
_cod_data_source_file c2ce06652a.txt
_cod_data_source_block LARe
_cod_original_sg_symbol_H-M P212121
_cod_database_code 7207830

loop_
_symmetry_equiv_pos_as_xyz
'x, y, z'
'-x+1/2, -y, z+1/2'
'-x, y+1/2, -z+1/2'
'x+1/2, -y+1/2, -z'

loop_
_atom_site_label
_atom_site_type_symbol
_atom_site_fract_x
_atom_site_fract_y
_atom_site_fract_z
_atom_site_U_iso_or_equiv
_atom_site_adp_type
_atom_site_occupancy
_atom_site_symmetry_multiplicity
_atom_site_calc_flag
_atom_site_refinement_flags
Re1 Re 0.18935(6) 0.14011(2) 0.866915(16) 0.03713(8) Uani 1 1 d .
O1 O 0.372(2) 0.0671(8) 0.9289(5) 0.084(3) Uani 1 1 d .
O2 O 0.3640(17) 0.1729(7) 0.7855(4) 0.066(2) Uani 1 1 d .
O3 O -0.0700(18) 0.0695(7) 0.8374(8) 0.093(4) Uani 1 1 d .
O4 O 0.067(3) 0.2354(6) 0.9172(7) 0.098(4) Uani 1 1 d .
O5 O 0.8621(10) 0.5372(4) 0.8944(4) 0.0404(11) Uani 1 1 d .
O6 O 0.5258(14) 0.5849(5) 0.9685(4) 0.0546(16) Uani 1 1 d .
C1 C 0.6402(12) 0.5269(4) 0.9245(4) 0.0306(11) Uani 1 1 d .
C2 C 0.4987(10) 0.4327(4) 0.9050(3) 0.0226(8) Uani 1 1 d .
H2 H 0.6148 0.3790 0.9183 0.027 Uiso 1 1 calc R
N1 N 0.2584(11) 0.4263(5) 0.9548(3) 0.0341(11) Uani 1 1 d .
H1A H 0.2992 0.4390 1.0052 0.051 Uiso 1 1 calc R
H1B H 0.1918 0.3673 0.9514 0.051 Uiso 1 1 calc R
H1C H 0.1403 0.4686 0.9377 0.051 Uiso 1 1 calc R
C3 C 0.4193(11) 0.4244(4) 0.8186(3) 0.0264(9) Uani 1 1 d .
H3A H 0.3464 0.4854 0.8016 0.032 Uiso 1 1 calc R
H3B H 0.2814 0.3766 0.8143 0.032 Uiso 1 1 calc R
C4 C 0.6407(11) 0.3971(5) 0.7622(3) 0.0279(10) Uani 1 1 d .
H4A H 0.7595 0.4510 0.7560 0.034 Uiso 1 1 calc R
H4B H 0.7393 0.3438 0.7843 0.034 Uiso 1 1 calc R
C5 C 0.5304(13) 0.3690(5) 0.6821(3) 0.0320(11) Uani 1 1 d .
H5A H 0.4117 0.3152 0.6892 0.038 Uiso 1 1 calc R
H5B H 0.4286 0.4223 0.6614 0.038 Uiso 1 1 calc R
N2 N 0.7328(12) 0.3421(3) 0.6223(3) 0.0314(11) Uani 1 1 d .
H2A H 0.7657 0.3829 0.5853 0.038 Uiso 1 1 calc R
C6 C 0.8621(11) 0.2632(4) 0.6215(3) 0.0248(9) Uani 1 1 d .
N3 N 1.0482(14) 0.2510(4) 0.5665(3) 0.0369(12) Uani 1 1 d .
H3C H 1.0794 0.2957 0.5325 0.044 Uiso 1 1 calc R
H3D H 1.1369 0.1985 0.5651 0.044 Uiso 1 1 calc R
N4 N 0.8198(15) 0.1945(4) 0.6744(3) 0.0357(11) Uani 1 1 d .
H4C H 0.7027 0.2022 0.7107 0.043 Uiso 1 1 calc R
H4D H 0.9094 0.1422 0.6725 0.043 Uiso 1 1 calc R

loop_
_atom_site_aniso_label
_atom_site_aniso_U_11
_atom_site_aniso_U_22
_atom_site_aniso_U_33
_atom_site_aniso_U_23
_atom_site_aniso_U_13
_atom_site_aniso_U_12
Re1 0.04129(13) 0.03727(12) 0.03283(11) 0.00597(10) 0.00464(11) -0.00405(11)
O1 0.107(8) 0.096(7) 0.049(4) 0.025(4) -0.029(5) -0.006(6)
O2 0.068(5) 0.080(5) 0.051(3) 0.030(3) 0.025(3) 0.005(4)
O3 0.051(4) 0.068(5) 0.159(11) -0.028(6) 0.002(6) -0.023(4)
O4 0.139(10) 0.055(5) 0.099(7) -0.033(5) 0.052(8) -0.017(6)
O5 0.031(2) 0.040(3) 0.050(3) 0.008(2) -0.003(2) -0.0092(18)
O6 0.058(4) 0.041(3) 0.065(4) -0.027(3) -0.007(3) 0.007(3)
C1 0.030(3) 0.027(2) 0.035(3) -0.003(2) -0.010(2) 0.0023(19)
C2 0.025(2) 0.0200(19) 0.0229(19) -0.0034(16) 0.0042(16) -0.0008(15)
N1 0.033(2) 0.037(3) 0.032(2) -0.003(2) 0.0068(18) 0.000(2)
C3 0.0194(19) 0.029(2) 0.031(2) -0.0053(19) -0.0020(18) 0.0013(19)
C4 0.028(2) 0.032(3) 0.024(2) -0.0068(18) 0.0015(17) -0.0003(18)
C5 0.038(3) 0.034(3) 0.024(2) -0.001(2) -0.0020(19) 0.008(2)
N2 0.041(3) 0.025(2) 0.028(2) 0.0114(15) -0.0023(18) 0.0011(17)
C6 0.032(2) 0.022(2) 0.0205(19) -0.0003(15) -0.0024(15) 0.0025(16)
N3 0.048(3) 0.033(3) 0.030(2) 0.0025(19) 0.011(2) 0.008(2)
N4 0.047(3) 0.025(2) 0.035(2) 0.0055(17) 0.006(3) 0.006(2)

loop_
_atom_type_symbol
_atom_type_description
_atom_type_scat_dispersion_real
_atom_type_scat_dispersion_imag
_atom_type_scat_source
C C 0.0033 0.0016 'International Tables Vol C Tables 4.2.6.8 and 6.1.1.4'
H H 0.0000 0.0000 'International Tables Vol C Tables 4.2.6.8 and 6.1.1.4'
N N 0.0061 0.0033 'International Tables Vol C Tables 4.2.6.8 and 6.1.1.4'
O O 0.0106 0.0060 'International Tables Vol C Tables 4.2.6.8 and 6.1.1.4'
Re Re -1.0185 7.2310 'International Tables Vol C Tables 4.2.6.8 and 6.1.1.4'

loop_
_geom_angle_atom_site_label_1
_geom_angle_atom_site_label_2
_geom_angle_atom_site_label_3
_geom_angle
O4 Re1 O2 112.7(5)
O4 Re1 O3 108.1(6)
O2 Re1 O3 108.8(5)
O4 Re1 O1 110.9(6)
O2 Re1 O1 111.3(5)
O3 Re1 O1 104.6(6)
O6 C1 O5 126.3(7)
O6 C1 C2 117.7(6)
O5 C1 C2 116.0(6)
N1 C2 C3 108.5(4)
N1 C2 C1 108.5(5)
C3 C2 C1 113.5(5)
N1 C2 H2 108.7
C3 C2 H2 108.7
C1 C2 H2 108.7
C2 N1 H1A 109.5
C2 N1 H1B 109.5
H1A N1 H1B 109.5
C2 N1 H1C 109.5
H1A N1 H1C 109.5
H1B N1 H1C 109.5
C2 C3 C4 114.9(4)
C2 C3 H3A 108.6
C4 C3 H3A 108.6
C2 C3 H3B 108.6
C4 C3 H3B 108.6
H3A C3 H3B 107.5
C5 C4 C3 110.2(5)
C5 C4 H4A 109.6
C3 C4 H4A 109.6
C5 C4 H4B 109.6
C3 C4 H4B 109.6
H4A C4 H4B 108.1
N2 C5 C4 114.3(5)
N2 C5 H5A 108.7
C4 C5 H5A 108.7
N2 C5 H5B 108.7
C4 C5 H5B 108.7
H5A C5 H5B 107.6
C6 N2 C5 125.4(5)
C6 N2 H2A 117.3
C5 N2 H2A 117.3
N2 C6 N4 121.9(6)
N2 C6 N3 118.8(5)
N4 C6 N3 119.3(5)
C6 N3 H3C 120.0
C6 N3 H3D 120.0
H3C N3 H3D 120.0
C6 N4 H4C 120.0
C6 N4 H4D 120.0
H4C N4 H4D 120.0

loop_
_geom_bond_atom_site_label_1
_geom_bond_atom_site_label_2
_geom_bond_distance
Re1 O4 1.692(9)
Re1 O2 1.696(6)
Re1 O3 1.719(8)
Re1 O1 1.729(9)
O5 C1 1.246(8)
O6 C1 1.241(9)
C1 C2 1.532(8)
C2 N1 1.486(7)
C2 C3 1.512(8)
C2 H2 0.9800
N1 H1A 0.8900
N1 H1B 0.8900
N1 H1C 0.8900
C3 C4 1.521(8)
C3 H3A 0.9700
C3 H3B 0.9700
C4 C5 1.513(8)
C4 H4A 0.9700
C4 H4B 0.9700
C5 N2 1.487(8)
C5 H5A 0.9700
C5 H5B 0.9700
N2 C6 1.281(7)
N2 H2A 0.8600
C6 N4 1.324(7)
C6 N3 1.334(8)
N3 H3C 0.8600
N3 H3D 0.8600
N4 H4C 0.8600
N4 H4D 0.8600

loop_
_geom_hbond_atom_site_label_D
_geom_hbond_atom_site_label_H
_geom_hbond_atom_site_label_A
_geom_hbond_distance_DH
_geom_hbond_distance_HA
_geom_hbond_distance_DA
_geom_hbond_angle_DHA
_geom_hbond_site_symmetry_A
N1 H1A O1 0.89 2.44 2.774(10) 102.6 4_457
N1 H1B O4 0.89 2.03 2.900(11) 166.8 .
N1 H1C O5 0.89 1.86 2.737(8) 169.3 1_455
N2 H2A O6 0.86 2.28 3.039(8) 147.8 2_664
N3 H3C O6 0.86 2.05 2.842(8) 152.5 2_664
N3 H3D O5 0.86 2.35 3.082(8) 143.8 3_746
N3 H3D O6 0.86 2.40 3.225(10) 160.4 3_746
N4 H4C O2 0.86 2.17 2.994(10) 159.6 .
N4 H4D O5 0.86 2.18 2.959(8) 150.4 3_746
C5 H5A O2 0.97 2.57 3.347(10) 137.1 .

loop_
_geom_torsion_atom_site_label_1
_geom_torsion_atom_site_label_2
_geom_torsion_atom_site_label_3
_geom_torsion_atom_site_label_4
_geom_torsion
O6 C1 C2 N1 -8.1(8)
O5 C1 C2 N1 171.6(6)
O6 C1 C2 C3 112.6(7)
O5 C1 C2 C3 -67.6(7)
N1 C2 C3 C4 -160.9(5)
C1 C2 C3 C4 78.4(6)
C2 C3 C4 C5 167.3(5)
C3 C4 C5 N2 179.3(5)
C4 C5 N2 C6 74.6(8)
C5 N2 C6 N4 2.2(10)
C5 N2 C6 N3 -176.4(6)
